data_4074024
loop_
_publ_author_name
'Cortes-Llamas, Sara A.'
'Mu\~noz-Hern\'andez, Miguel-\'Angel'

_publ_section_title
;
 Sodium Polypyrazolylaluminates: Synthesis, Characterization, and
 Isolation of a Reaction Intermediate of a Trispyrazolylaluminate
;
_journal_issue 27
_journal_name_full Organometallics
_journal_page_first 6844
_journal_paper_doi 10.1021/om700828b
_journal_volume 26
_journal_year 2007
_chemical_formula_moiety 'C28 H52 Al N4 Na O, 0.5(C8 H10)'
_chemical_formula_sum 'C32 H57 Al N4 Na O'
_chemical_formula_weight 563.79
_chemical_name_common 'Compound 2'
_chemical_name_systematic
; 
 ? 
;
_space_group_IT_number 2
_symmetry_cell_setting triclinic
_symmetry_space_group_name_Hall '-P 1'
_symmetry_space_group_name_H-M 'P -1'
_atom_sites_solution_hydrogens geom
_atom_sites_solution_primary direct
_atom_sites_solution_secondary difmap
_audit_creation_method SHELXL-97
_cell_angle_alpha 102.456(2)
_cell_angle_beta 107.236(2)
_cell_angle_gamma 109.556(2)
_cell_formula_units_Z 2
_cell_length_a 10.2984(10)
_cell_length_b 13.0764(13)
_cell_length_c 15.4157(16)
_cell_measurement_temperature 150(2)
_cell_volume 1750.3(3)
_computing_cell_refinement 'Bruker SMART'
_computing_data_collection 'Bruker SMART'
_computing_data_reduction 'Bruker SHELXTL'
_computing_molecular_graphics 'Bruker SHELXTL'
_computing_publication_material 'Bruker SHELXTL'
_computing_structure_refinement 'SHELXL-97 (Sheldrick, 1997)'
_computing_structure_solution 'SHELXS-97 (Sheldrick, 1990)'
_diffrn_ambient_temperature 150(2)
_diffrn_measured_fraction_theta_full 0.998
_diffrn_measured_fraction_theta_max 0.998
_diffrn_measurement_device_type 'CCD area detector'
_diffrn_measurement_method 'phi and omega scans'
_diffrn_radiation_monochromator graphite
_diffrn_radiation_source 'fine-focus sealed tube'
_diffrn_radiation_type MoK\a
_diffrn_radiation_wavelength 0.71073
_diffrn_reflns_av_R_equivalents 0.0305
_diffrn_reflns_av_sigmaI/netI 0.0383
_diffrn_reflns_limit_h_max 12
_diffrn_reflns_limit_h_min -12
_diffrn_reflns_limit_k_max 15
_diffrn_reflns_limit_k_min -15
_diffrn_reflns_limit_l_max 18
_diffrn_reflns_limit_l_min -18
_diffrn_reflns_number 17057
_diffrn_reflns_theta_full 25.00
_diffrn_reflns_theta_max 25.00
_diffrn_reflns_theta_min 1.48
_exptl_absorpt_coefficient_mu 0.098
_exptl_absorpt_correction_type none
_exptl_crystal_colour colorless
_exptl_crystal_density_diffrn 1.070
_exptl_crystal_density_method 'not measured'
_exptl_crystal_description rectangular
_exptl_crystal_F_000 618
_exptl_crystal_size_max 0.35
_exptl_crystal_size_mid 0.35
_exptl_crystal_size_min 0.32
_refine_diff_density_max 0.471
_refine_diff_density_min -0.502
_refine_diff_density_rms 0.064
_refine_ls_extinction_method none
_refine_ls_goodness_of_fit_ref 1.139
_refine_ls_hydrogen_treatment mixed
_refine_ls_matrix_type full
_refine_ls_number_parameters 388
_refine_ls_number_reflns 6157
_refine_ls_number_restraints 24
_refine_ls_restrained_S_all 1.140
_refine_ls_R_factor_all 0.0858
_refine_ls_R_factor_gt 0.0776
_refine_ls_shift/su_max 0.000
_refine_ls_shift/su_mean 0.000
_refine_ls_structure_factor_coef Fsqd
_refine_ls_weighting_details 'calc w=1/[\s^2^(Fo^2^)+(0.0651P)^2^+2.9962P] where P=(Fo^2^+2Fc^2^)/3'
_refine_ls_weighting_scheme calc
_refine_ls_wR_factor_gt 0.1750
_refine_ls_wR_factor_ref 0.1794
_reflns_number_gt 5485
_reflns_number_total 6157
_reflns_threshold_expression >2sigma(I)
_cod_data_source_file om700828b-file002.cif
_cod_data_source_block sara28m
_cod_depositor_comments
;
The following automatic conversions were performed:

'_symmetry_cell_setting' value 'Triclinic' changed to 'triclinic'
according to /home/saulius/struct/CIF-dictionaries/cif_core.dic
dictionary named 'cif_core.dic' version 2.4.1 from 2010-06-29.

Automatic conversion script
Id: cif_fix_values 1715 2011-07-08 13:25:40Z adriana 
;
_cod_original_sg_symbol_H-M P-1
_cod_database_code 4074024

loop_
_symmetry_equiv_pos_as_xyz
'x, y, z'
'-x, -y, -z'

loop_
_atom_site_label
_atom_site_type_symbol
_atom_site_fract_x
_atom_site_fract_y
_atom_site_fract_z
_atom_site_U_iso_or_equiv
_atom_site_adp_type
_atom_site_occupancy
_atom_site_symmetry_multiplicity
_atom_site_calc_flag
_atom_site_refinement_flags
Al1 Al -0.07014(9) 0.47286(7) 0.19188(6) 0.0147(2) Uani 1 1 d .
Na1 Na 0.22541(13) 0.54654(10) 0.13577(8) 0.0210(3) Uani 1 1 d .
N3 N -0.0234(3) 0.3412(2) 0.17960(17) 0.0155(5) Uani 1 1 d .
N1 N 0.1240(3) 0.6045(2) 0.26217(17) 0.0169(5) Uani 1 1 d .
N4 N 0.1041(3) 0.3641(2) 0.15942(17) 0.0159(5) Uani 1 1 d .
O1 O 0.4794(2) 0.6567(2) 0.17819(16) 0.0302(5) Uani 1 1 d .
N2 N 0.1291(3) 0.6802(2) 0.21045(17) 0.0183(5) Uani 1 1 d .
C14 C 0.1231(3) 0.2668(2) 0.1445(2) 0.0163(6) Uani 1 1 d .
C3 C 0.2404(3) 0.7822(2) 0.2697(2) 0.0197(6) Uani 1 1 d .
C12 C -0.0824(3) 0.2292(2) 0.1743(2) 0.0185(6) Uani 1 1 d .
C1 C 0.2351(3) 0.6633(3) 0.3529(2) 0.0186(6) Uani 1 1 d .
C13 C 0.0089(3) 0.1805(3) 0.1527(2) 0.0210(6) Uani 1 1 d .
H13 H -0.0036 0.1033 0.1450 0.025 Uiso 1 1 calc R
C20 C 0.2065(4) 0.1432(3) 0.0479(2) 0.0260(7) Uani 1 1 d .
H20A H 0.1608 0.0791 0.0683 0.039 Uiso 1 1 calc R
H20B H 0.2934 0.1386 0.0365 0.039 Uiso 1 1 calc R
H20C H 0.1324 0.1380 -0.0120 0.039 Uiso 1 1 calc R
C19 C 0.2579(3) 0.2590(3) 0.1278(2) 0.0192(6) Uani 1 1 d .
C23 C -0.1999(4) 0.4957(3) 0.2587(2) 0.0272(7) Uani 1 1 d .
H23A H -0.3056 0.4470 0.2150 0.041 Uiso 1 1 calc R
H23B H -0.1824 0.5772 0.2776 0.041 Uiso 1 1 calc R
H23C H -0.1762 0.4743 0.3166 0.041 Uiso 1 1 calc R
C24 C -0.1491(4) 0.4648(3) 0.0560(2) 0.0238(7) Uani 1 1 d .
C2 C 0.3104(3) 0.7758(3) 0.3598(2) 0.0212(6) Uani 1 1 d .
H2 H 0.3930 0.8367 0.4147 0.025 Uiso 1 1 calc R
C21 C 0.3685(3) 0.2644(3) 0.2229(2) 0.0245(7) Uani 1 1 d .
H21A H 0.4036 0.3390 0.2735 0.037 Uiso 1 1 calc R
H21B H 0.4547 0.2560 0.2130 0.037 Uiso 1 1 calc R
H21C H 0.3178 0.2015 0.2428 0.037 Uiso 1 1 calc R
C15 C -0.2275(3) 0.1705(3) 0.1855(2) 0.0237(7) Uani 1 1 d .
C8 C 0.2706(4) 0.8851(3) 0.2355(2) 0.0253(7) Uani 1 1 d .
C22 C 0.3376(4) 0.3578(3) 0.0980(3) 0.0262(7) Uani 1 1 d .
C4 C 0.2713(3) 0.6086(3) 0.4296(2) 0.0231(7) Uani 1 1 d .
C18 C -0.3567(4) 0.1782(3) 0.1104(3) 0.0330(8) Uani 1 1 d .
H18A H -0.3389 0.2595 0.1234 0.049 Uiso 1 1 calc R
H18B H -0.4517 0.1350 0.1143 0.049 Uiso 1 1 calc R
H18C H -0.3621 0.1450 0.0453 0.049 Uiso 1 1 calc R
C9 C 0.1385(4) 0.9180(3) 0.2225(3) 0.0371(9) Uani 1 1 d .
H9A H 0.0455 0.8519 0.1746 0.056 Uiso 1 1 calc R
H9B H 0.1562 0.9839 0.1999 0.056 Uiso 1 1 calc R
H9C H 0.1293 0.9392 0.2846 0.056 Uiso 1 1 calc R
C28 C 0.5947(4) 0.7097(3) 0.2745(2) 0.0323(8) Uani 1 1 d .
H28A H 0.6194 0.6508 0.2976 0.039 Uiso 1 1 calc R
H28B H 0.5619 0.7499 0.3199 0.039 Uiso 1 1 calc R
C26 C 0.7123(4) 0.7397(3) 0.1662(3) 0.0378(9) Uani 1 1 d .
H26A H 0.7494 0.7994 0.1384 0.045 Uiso 1 1 calc R
H26B H 0.7689 0.6917 0.1656 0.045 Uiso 1 1 calc R
C17 C -0.2136(4) 0.2260(3) 0.2876(3) 0.0324(8) Uani 1 1 d .
H17A H -0.1320 0.2193 0.3349 0.049 Uiso 1 1 calc R
H17B H -0.3083 0.1863 0.2933 0.049 Uiso 1 1 calc R
H17C H -0.1917 0.3079 0.3000 0.049 Uiso 1 1 calc R
C16 C -0.2624(4) 0.0427(3) 0.1680(3) 0.0436(10) Uani 1 1 d .
H16A H -0.2767 0.0046 0.1016 0.065 Uiso 1 1 calc R
H16B H -0.3543 0.0049 0.1774 0.065 Uiso 1 1 calc R
H16C H -0.1785 0.0366 0.2138 0.065 Uiso 1 1 calc R
C11 C 0.4158(4) 0.9882(3) 0.3107(3) 0.0419(9) Uani 1 1 d .
H11A H 0.4056 1.0098 0.3725 0.063 Uiso 1 1 calc R
H11B H 0.4344 1.0541 0.2879 0.063 Uiso 1 1 calc R
H11C H 0.5002 0.9669 0.3198 0.063 Uiso 1 1 calc R
C7 C 0.3836(5) 0.7030(3) 0.5256(3) 0.0452(10) Uani 1 1 d .
H7A H 0.4772 0.7444 0.5194 0.068 Uiso 1 1 calc R
H7B H 0.4042 0.6684 0.5755 0.068 Uiso 1 1 calc R
H7C H 0.3420 0.7575 0.5441 0.068 Uiso 1 1 calc R
C27 C 0.7279(4) 0.7945(4) 0.2673(3) 0.0440(10) Uani 1 1 d .
H27A H 0.8232 0.8045 0.3161 0.053 Uiso 1 1 calc R
H27B H 0.7249 0.8708 0.2765 0.053 Uiso 1 1 calc R
C5 C 0.1310(5) 0.5399(4) 0.4427(3) 0.0483(11) Uani 1 1 d .
H5A H 0.0835 0.5905 0.4592 0.072 Uiso 1 1 calc R
H5B H 0.1589 0.5100 0.4950 0.072 Uiso 1 1 calc R
H5C H 0.0604 0.4751 0.3822 0.072 Uiso 1 1 calc R
C6 C 0.3409(5) 0.5273(4) 0.3994(3) 0.0437(10) Uani 1 1 d .
H6A H 0.2684 0.4651 0.3378 0.066 Uiso 1 1 calc R
H6B H 0.3666 0.4938 0.4494 0.066 Uiso 1 1 calc R
H6C H 0.4320 0.5711 0.3916 0.066 Uiso 1 1 calc R
C10 C 0.2849(5) 0.8535(3) 0.1386(3) 0.0419(10) Uani 1 1 d .
H10A H 0.3682 0.8310 0.1461 0.063 Uiso 1 1 calc R
H10B H 0.3046 0.9205 0.1174 0.063 Uiso 1 1 calc R
H10C H 0.1912 0.7887 0.0901 0.063 Uiso 1 1 calc R
C25 C 0.5509(5) 0.6681(5) 0.1120(3) 0.0610(14) Uani 1 1 d .
H25A H 0.5078 0.7044 0.0681 0.073 Uiso 1 1 calc R
H25B H 0.5331 0.5906 0.0720 0.073 Uiso 1 1 calc R
C29 C 0.8784(10) 0.9959(10) 0.5149(5) 0.129(3) Uani 1 1 d U
H29 H 0.7894 0.9909 0.5239 0.155 Uiso 1 1 calc R
C30 C 0.9292(10) 0.9141(9) 0.5311(5) 0.119(3) Uani 1 1 d U
C31 C 1.0524(11) 0.9162(9) 0.5134(5) 0.130(3) Uani 1 1 d U
H31 H 1.0883 0.8590 0.5204 0.156 Uiso 1 1 calc R
C32 C 0.8397(14) 0.8064(13) 0.5565(10) 0.243(7) Uani 1 1 d U
H32A H 0.8510 0.7381 0.5251 0.364 Uiso 1 1 calc R
H32B H 0.7329 0.7902 0.5330 0.364 Uiso 1 1 calc R
H32C H 0.8806 0.8251 0.6269 0.364 Uiso 1 1 calc R
H22C H 0.269(4) 0.361(3) 0.038(3) 0.025(9) Uiso 1 1 d .
H22A H 0.380(3) 0.428(3) 0.149(2) 0.017(8) Uiso 1 1 d .
H24A H -0.152(5) 0.527(5) 0.046(4) 0.071(16) Uiso 1 1 d .
H22B H 0.410(4) 0.347(3) 0.083(2) 0.024(9) Uiso 1 1 d .
H24C H -0.248(5) 0.399(4) 0.019(3) 0.060(13) Uiso 1 1 d .
H24B H -0.093(6) 0.447(4) 0.022(4) 0.074(16) Uiso 1 1 d .

loop_
_atom_site_aniso_label
_atom_site_aniso_U_11
_atom_site_aniso_U_22
_atom_site_aniso_U_33
_atom_site_aniso_U_23
_atom_site_aniso_U_13
_atom_site_aniso_U_12
Al1 0.0137(4) 0.0139(4) 0.0176(4) 0.0063(3) 0.0065(3) 0.0067(3)
Na1 0.0209(6) 0.0214(6) 0.0232(6) 0.0101(5) 0.0111(5) 0.0085(5)
N3 0.0145(12) 0.0163(12) 0.0191(12) 0.0071(10) 0.0085(10) 0.0085(10)
N1 0.0181(12) 0.0164(12) 0.0170(12) 0.0066(10) 0.0079(10) 0.0068(10)
N4 0.0141(12) 0.0206(12) 0.0165(12) 0.0076(10) 0.0079(10) 0.0093(10)
O1 0.0227(12) 0.0359(13) 0.0303(13) 0.0107(10) 0.0147(10) 0.0079(10)
N2 0.0202(13) 0.0150(12) 0.0215(13) 0.0095(10) 0.0095(11) 0.0067(10)
C14 0.0191(15) 0.0160(14) 0.0153(14) 0.0061(11) 0.0056(12) 0.0099(12)
C3 0.0194(15) 0.0172(15) 0.0282(16) 0.0076(13) 0.0160(13) 0.0088(13)
C12 0.0196(15) 0.0179(15) 0.0194(15) 0.0072(12) 0.0081(12) 0.0090(12)
C1 0.0172(14) 0.0207(15) 0.0190(15) 0.0048(12) 0.0091(12) 0.0090(12)
C13 0.0240(16) 0.0156(15) 0.0248(16) 0.0072(12) 0.0104(13) 0.0094(13)
C20 0.0234(16) 0.0305(18) 0.0273(17) 0.0067(14) 0.0120(14) 0.0156(14)
C19 0.0181(15) 0.0215(15) 0.0203(15) 0.0066(12) 0.0080(12) 0.0113(13)
C23 0.0250(17) 0.0258(17) 0.0369(19) 0.0101(15) 0.0171(15) 0.0141(14)
C24 0.0239(17) 0.0234(17) 0.0196(16) 0.0094(14) 0.0028(14) 0.0090(15)
C2 0.0186(15) 0.0177(15) 0.0210(15) 0.0012(12) 0.0073(12) 0.0047(12)
C21 0.0205(16) 0.0317(18) 0.0263(17) 0.0113(14) 0.0093(13) 0.0162(14)
C15 0.0212(16) 0.0169(15) 0.0354(18) 0.0088(13) 0.0161(14) 0.0070(13)
C8 0.0257(17) 0.0178(15) 0.0344(18) 0.0107(14) 0.0152(15) 0.0078(13)
C22 0.0225(17) 0.033(2) 0.036(2) 0.0154(17) 0.0186(16) 0.0173(15)
C4 0.0254(16) 0.0255(16) 0.0162(15) 0.0074(13) 0.0065(13) 0.0099(14)
C18 0.0170(16) 0.036(2) 0.041(2) 0.0066(16) 0.0147(15) 0.0066(15)
C9 0.036(2) 0.0319(19) 0.057(2) 0.0260(18) 0.0239(18) 0.0185(16)
C28 0.0316(19) 0.041(2) 0.0264(18) 0.0109(15) 0.0112(15) 0.0189(16)
C26 0.0297(19) 0.043(2) 0.044(2) 0.0198(18) 0.0214(17) 0.0103(17)
C17 0.0353(19) 0.0313(19) 0.037(2) 0.0160(16) 0.0246(16) 0.0103(16)
C16 0.040(2) 0.0230(18) 0.078(3) 0.0174(19) 0.041(2) 0.0103(16)
C11 0.034(2) 0.0215(18) 0.058(3) 0.0169(18) 0.0116(19) 0.0021(16)
C7 0.052(2) 0.042(2) 0.0240(19) 0.0089(17) 0.0029(17) 0.0129(19)
C27 0.036(2) 0.041(2) 0.036(2) 0.0104(18) 0.0094(17) 0.0020(18)
C5 0.043(2) 0.063(3) 0.039(2) 0.034(2) 0.0137(18) 0.015(2)
C6 0.058(3) 0.050(2) 0.030(2) 0.0183(18) 0.0128(19) 0.034(2)
C10 0.066(3) 0.0268(19) 0.051(2) 0.0245(18) 0.040(2) 0.0196(19)
C25 0.033(2) 0.089(4) 0.034(2) 0.004(2) 0.0209(19) -0.001(2)
C29 0.113(6) 0.210(9) 0.036(3) 0.028(5) 0.014(4) 0.060(6)
C30 0.094(5) 0.186(8) 0.041(3) 0.022(4) 0.011(3) 0.045(5)
C31 0.131(6) 0.200(9) 0.047(4) 0.037(5) 0.022(4) 0.074(6)
C32 0.168(11) 0.290(15) 0.223(14) 0.141(13) 0.045(10) 0.042(11)

loop_
_atom_type_symbol
_atom_type_description
_atom_type_scat_dispersion_real
_atom_type_scat_dispersion_imag
_atom_type_scat_source
C C 0.0033 0.0016 'International Tables Vol C Tables 4.2.6.8 and 6.1.1.4'
H H 0.0000 0.0000 'International Tables Vol C Tables 4.2.6.8 and 6.1.1.4'
N N 0.0061 0.0033 'International Tables Vol C Tables 4.2.6.8 and 6.1.1.4'
O O 0.0106 0.0060 'International Tables Vol C Tables 4.2.6.8 and 6.1.1.4'
Na Na 0.0362 0.0249 'International Tables Vol C Tables 4.2.6.8 and 6.1.1.4'
Al Al 0.0645 0.0514 'International Tables Vol C Tables 4.2.6.8 and 6.1.1.4'

loop_
_geom_angle_atom_site_label_1
_geom_angle_atom_site_label_2
_geom_angle_atom_site_label_3
_geom_angle
_geom_angle_site_symmetry_1
_geom_angle_site_symmetry_3
N3 Al1 N1 104.02(10) . .
N3 Al1 C23 121.81(12) . .
N1 Al1 C23 106.83(13) . .
N3 Al1 C24 102.07(13) . .
N1 Al1 C24 108.83(13) . .
C23 Al1 C24 112.52(15) . .
N3 Al1 Na1 75.57(8) . .
N1 Al1 Na1 50.77(7) . .
C23 Al1 Na1 156.63(11) . .
C24 Al1 Na1 74.87(11) . .
O1 Na1 N4 129.00(9) . .
O1 Na1 N2 106.69(9) . .
N4 Na1 N2 104.83(8) . .
O1 Na1 N1 115.31(9) . .
N4 Na1 N1 76.52(8) . .
N2 Na1 N1 31.88(7) . .
O1 Na1 C24 92.75(10) . 2_565
N4 Na1 C24 115.59(10) . 2_565
N2 Na1 C24 105.95(10) . 2_565
N1 Na1 C24 132.57(10) . 2_565
O1 Na1 C22 78.34(9) . .
N4 Na1 C22 60.86(8) . .
N2 Na1 C22 161.97(9) . .
N1 Na1 C22 130.19(9) . .
C24 Na1 C22 90.87(10) 2_565 .
O1 Na1 Al1 150.62(7) . .
N4 Na1 Al1 54.11(6) . .
N2 Na1 Al1 53.02(6) . .
N1 Na1 Al1 35.81(6) . .
C24 Na1 Al1 112.26(8) 2_565 .
C22 Na1 Al1 114.84(7) . .
O1 Na1 H22A 66.8(7) . .
N4 Na1 H22A 66.4(7) . .
N2 Na1 H22A 151.6(7) . .
N1 Na1 H22A 123.6(7) . .
C24 Na1 H22A 102.0(7) 2_565 .
C22 Na1 H22A 15.9(7) . .
Al1 Na1 H22A 119.4(7) . .
C12 N3 N4 109.4(2) . .
C12 N3 Al1 140.5(2) . .
N4 N3 Al1 109.63(17) . .
C1 N1 N2 108.6(2) . .
C1 N1 Al1 141.3(2) . .
N2 N1 Al1 106.63(17) . .
C1 N1 Na1 112.07(18) . .
N2 N1 Na1 72.25(14) . .
Al1 N1 Na1 93.42(10) . .
C14 N4 N3 106.4(2) . .
C14 N4 Na1 132.36(19) . .
N3 N4 Na1 120.61(16) . .
C25 O1 C28 107.9(3) . .
C25 O1 Na1 125.5(2) . .
C28 O1 Na1 125.93(19) . .
C3 N2 N1 107.0(2) . .
C3 N2 Na1 111.48(18) . .
N1 N2 Na1 75.87(14) . .
N4 C14 C13 110.3(3) . .
N4 C14 C19 122.7(3) . .
C13 C14 C19 127.0(3) . .
N2 C3 C2 110.3(3) . .
N2 C3 C8 119.7(3) . .
C2 C3 C8 130.0(3) . .
N3 C12 C13 107.6(3) . .
N3 C12 C15 124.5(2) . .
C13 C12 C15 127.8(3) . .
N1 C1 C2 108.1(3) . .
N1 C1 C4 124.4(3) . .
C2 C1 C4 127.4(3) . .
C12 C13 C14 106.3(3) . .
C12 C13 H13 126.8 . .
C14 C13 H13 126.8 . .
C19 C20 H20A 109.5 . .
C19 C20 H20B 109.5 . .
H20A C20 H20B 109.5 . .
C19 C20 H20C 109.5 . .
H20A C20 H20C 109.5 . .
H20B C20 H20C 109.5 . .
C14 C19 C22 112.0(2) . .
C14 C19 C20 109.5(2) . .
C22 C19 C20 108.9(3) . .
C14 C19 C21 108.1(2) . .
C22 C19 C21 109.0(3) . .
C20 C19 C21 109.3(2) . .
Al1 C23 H23A 109.5 . .
Al1 C23 H23B 109.5 . .
H23A C23 H23B 109.5 . .
Al1 C23 H23C 109.5 . .
H23A C23 H23C 109.5 . .
H23B C23 H23C 109.5 . .
Al1 C24 Na1 172.55(18) . 2_565
Al1 C24 H24A 117(3) . .
Na1 C24 H24A 65(3) 2_565 .
Al1 C24 H24C 110(3) . .
Na1 C24 H24C 74(3) 2_565 .
H24A C24 H24C 110(4) . .
Al1 C24 H24B 113(3) . .
Na1 C24 H24B 60(3) 2_565 .
H24A C24 H24B 103(4) . .
H24C C24 H24B 101(4) . .
C1 C2 C3 106.0(3) . .
C1 C2 H2 127.0 . .
C3 C2 H2 127.0 . .
C19 C21 H21A 109.5 . .
C19 C21 H21B 109.5 . .
H21A C21 H21B 109.5 . .
C19 C21 H21C 109.5 . .
H21A C21 H21C 109.5 . .
H21B C21 H21C 109.5 . .
C12 C15 C17 110.9(3) . .
C12 C15 C16 109.2(2) . .
C17 C15 C16 108.3(3) . .
C12 C15 C18 109.5(3) . .
C17 C15 C18 110.2(3) . .
C16 C15 C18 108.7(3) . .
C3 C8 C10 110.2(3) . .
C3 C8 C9 108.6(3) . .
C10 C8 C9 109.0(3) . .
C3 C8 C11 110.1(3) . .
C10 C8 C11 109.5(3) . .
C9 C8 C11 109.4(3) . .
C19 C22 Na1 109.70(19) . .
C19 C22 H22C 112.5(19) . .
Na1 C22 H22C 65.5(19) . .
C19 C22 H22A 110.2(19) . .
Na1 C22 H22A 49.2(19) . .
H22C C22 H22A 110(3) . .
C19 C22 H22B 110(2) . .
Na1 C22 H22B 139(2) . .
H22C C22 H22B 105(3) . .
H22A C22 H22B 109(3) . .
C7 C4 C5 108.7(3) . .
C7 C4 C1 109.3(3) . .
C5 C4 C1 111.5(3) . .
C7 C4 C6 108.8(3) . .
C5 C4 C6 109.0(3) . .
C1 C4 C6 109.4(3) . .
C15 C18 H18A 109.5 . .
C15 C18 H18B 109.5 . .
H18A C18 H18B 109.5 . .
C15 C18 H18C 109.5 . .
H18A C18 H18C 109.5 . .
H18B C18 H18C 109.5 . .
C8 C9 H9A 109.5 . .
C8 C9 H9B 109.5 . .
H9A C9 H9B 109.5 . .
C8 C9 H9C 109.5 . .
H9A C9 H9C 109.5 . .
H9B C9 H9C 109.5 . .
O1 C28 C27 105.4(3) . .
O1 C28 H28A 110.7 . .
C27 C28 H28A 110.7 . .
O1 C28 H28B 110.7 . .
C27 C28 H28B 110.7 . .
H28A C28 H28B 108.8 . .
C25 C26 C27 104.2(3) . .
C25 C26 H26A 110.9 . .
C27 C26 H26A 110.9 . .
C25 C26 H26B 110.9 . .
C27 C26 H26B 110.9 . .
H26A C26 H26B 108.9 . .
C15 C17 H17A 109.5 . .
C15 C17 H17B 109.5 . .
H17A C17 H17B 109.5 . .
C15 C17 H17C 109.5 . .
H17A C17 H17C 109.5 . .
H17B C17 H17C 109.5 . .
C15 C16 H16A 109.5 . .
C15 C16 H16B 109.5 . .
H16A C16 H16B 109.5 . .
C15 C16 H16C 109.5 . .
H16A C16 H16C 109.5 . .
H16B C16 H16C 109.5 . .
C8 C11 H11A 109.5 . .
C8 C11 H11B 109.5 . .
H11A C11 H11B 109.5 . .
C8 C11 H11C 109.5 . .
H11A C11 H11C 109.5 . .
H11B C11 H11C 109.5 . .
C4 C7 H7A 109.5 . .
C4 C7 H7B 109.5 . .
H7A C7 H7B 109.5 . .
C4 C7 H7C 109.5 . .
H7A C7 H7C 109.5 . .
H7B C7 H7C 109.5 . .
C28 C27 C26 103.6(3) . .
C28 C27 H27A 111.0 . .
C26 C27 H27A 111.0 . .
C28 C27 H27B 111.0 . .
C26 C27 H27B 111.0 . .
H27A C27 H27B 109.0 . .
C4 C5 H5A 109.5 . .
C4 C5 H5B 109.5 . .
H5A C5 H5B 109.5 . .
C4 C5 H5C 109.5 . .
H5A C5 H5C 109.5 . .
H5B C5 H5C 109.5 . .
C4 C6 H6A 109.5 . .
C4 C6 H6B 109.5 . .
H6A C6 H6B 109.5 . .
C4 C6 H6C 109.5 . .
H6A C6 H6C 109.5 . .
H6B C6 H6C 109.5 . .
C8 C10 H10A 109.5 . .
C8 C10 H10B 109.5 . .
H10A C10 H10B 109.5 . .
C8 C10 H10C 109.5 . .
H10A C10 H10C 109.5 . .
H10B C10 H10C 109.5 . .
O1 C25 C26 109.5(3) . .
O1 C25 H25A 109.8 . .
C26 C25 H25A 109.8 . .
O1 C25 H25B 109.8 . .
C26 C25 H25B 109.8 . .
H25A C25 H25B 108.2 . .
C31 C29 C30 124.3(10) 2_776 .
C31 C29 H29 117.9 2_776 .
C30 C29 H29 117.9 . .
C31 C30 C29 118.6(10) . .
C31 C30 C32 117.5(12) . .
C29 C30 C32 123.4(10) . .
C30 C31 C29 117.0(10) . 2_776
C30 C31 H31 121.5 . .
C29 C31 H31 121.5 2_776 .
C30 C32 H32A 109.5 . .
C30 C32 H32B 109.5 . .
H32A C32 H32B 109.5 . .
C30 C32 H32C 109.5 . .
H32A C32 H32C 109.5 . .
H32B C32 H32C 109.5 . .

loop_
_geom_bond_atom_site_label_1
_geom_bond_atom_site_label_2
_geom_bond_distance
_geom_bond_site_symmetry_2
Al1 N3 1.924(2) .
Al1 N1 1.935(3) .
Al1 C23 1.971(3) .
Al1 C24 1.974(3) .
Al1 Na1 3.3011(14) .
Na1 O1 2.324(2) .
Na1 N4 2.456(3) .
Na1 N2 2.516(3) .
Na1 N1 2.562(3) .
Na1 C24 2.782(3) 2_565
Na1 C22 3.075(4) .
Na1 H22A 2.57(3) .
N3 C12 1.358(4) .
N3 N4 1.389(3) .
N1 C1 1.362(4) .
N1 N2 1.395(3) .
N4 C14 1.334(4) .
O1 C25 1.429(4) .
O1 C28 1.433(4) .
N2 C3 1.326(4) .
C14 C13 1.391(4) .
C14 C19 1.517(4) .
C3 C2 1.398(4) .
C3 C8 1.519(4) .
C12 C13 1.377(4) .
C12 C15 1.515(4) .
C1 C2 1.378(4) .
C1 C4 1.527(4) .
C13 H13 0.9500 .
C20 C19 1.537(4) .
C20 H20A 0.9800 .
C20 H20B 0.9800 .
C20 H20C 0.9800 .
C19 C22 1.523(4) .
C19 C21 1.538(4) .
C23 H23A 0.9800 .
C23 H23B 0.9800 .
C23 H23C 0.9800 .
C24 Na1 2.782(3) 2_565
C24 H24A 0.87(5) .
C24 H24C 0.98(5) .
C24 H24B 0.93(5) .
C2 H2 0.9500 .
C21 H21A 0.9800 .
C21 H21B 0.9800 .
C21 H21C 0.9800 .
C15 C17 1.525(5) .
C15 C16 1.530(4) .
C15 C18 1.533(5) .
C8 C10 1.526(5) .
C8 C9 1.532(5) .
C8 C11 1.532(5) .
C22 H22C 1.00(4) .
C22 H22A 0.93(3) .
C22 H22B 0.89(4) .
C4 C7 1.515(5) .
C4 C5 1.521(5) .
C4 C6 1.535(5) .
C18 H18A 0.9800 .
C18 H18B 0.9800 .
C18 H18C 0.9800 .
C9 H9A 0.9800 .
C9 H9B 0.9800 .
C9 H9C 0.9800 .
C28 C27 1.500(5) .
C28 H28A 0.9900 .
C28 H28B 0.9900 .
C26 C25 1.461(5) .
C26 C27 1.504(5) .
C26 H26A 0.9900 .
C26 H26B 0.9900 .
C17 H17A 0.9800 .
C17 H17B 0.9800 .
C17 H17C 0.9800 .
C16 H16A 0.9800 .
C16 H16B 0.9800 .
C16 H16C 0.9800 .
C11 H11A 0.9800 .
C11 H11B 0.9800 .
C11 H11C 0.9800 .
C7 H7A 0.9800 .
C7 H7B 0.9800 .
C7 H7C 0.9800 .
C27 H27A 0.9900 .
C27 H27B 0.9900 .
C5 H5A 0.9800 .
C5 H5B 0.9800 .
C5 H5C 0.9800 .
C6 H6A 0.9800 .
C6 H6B 0.9800 .
C6 H6C 0.9800 .
C10 H10A 0.9800 .
C10 H10B 0.9800 .
C10 H10C 0.9800 .
C25 H25A 0.9900 .
C25 H25B 0.9900 .
C29 C31 1.369(12) 2_776
C29 C30 1.375(13) .
C29 H29 0.9500 .
C30 C31 1.368(11) .
C30 C32 1.603(14) .
C31 C29 1.369(12) 2_776
C31 H31 0.9500 .
C32 H32A 0.9800 .
C32 H32B 0.9800 .
C32 H32C 0.9800 .

loop_
_geom_torsion_atom_site_label_1
_geom_torsion_atom_site_label_2
_geom_torsion_atom_site_label_3
_geom_torsion_atom_site_label_4
_geom_torsion
_geom_torsion_site_symmetry_1
_geom_torsion_site_symmetry_4
N3 Al1 Na1 O1 -108.81(17) . .
N1 Al1 Na1 O1 13.40(17) . .
C23 Al1 Na1 O1 32.2(3) . .
C24 Al1 Na1 O1 144.14(19) . .
N3 Al1 Na1 N4 -1.47(10) . .
N1 Al1 Na1 N4 120.75(12) . .
C23 Al1 Na1 N4 139.5(3) . .
C24 Al1 Na1 N4 -108.52(13) . .
N3 Al1 Na1 N2 -161.58(11) . .
N1 Al1 Na1 N2 -39.37(11) . .
C23 Al1 Na1 N2 -20.6(3) . .
C24 Al1 Na1 N2 91.36(13) . .
N3 Al1 Na1 N1 -122.21(12) . .
C23 Al1 Na1 N1 18.8(3) . .
C24 Al1 Na1 N1 130.73(14) . .
N3 Al1 Na1 C24 104.78(11) . 2_565
N1 Al1 Na1 C24 -133.00(13) . 2_565
C23 Al1 Na1 C24 -114.3(3) . 2_565
C24 Al1 Na1 C24 -2.27(19) . 2_565
N3 Al1 Na1 C22 2.80(11) . .
N1 Al1 Na1 C22 125.01(13) . .
C23 Al1 Na1 C22 143.8(3) . .
C24 Al1 Na1 C22 -104.25(14) . .
N1 Al1 N3 C12 149.0(3) . .
C23 Al1 N3 C12 28.6(4) . .
C24 Al1 N3 C12 -97.8(3) . .
Na1 Al1 N3 C12 -168.5(3) . .
N1 Al1 N3 N4 -40.26(19) . .
C23 Al1 N3 N4 -160.67(18) . .
C24 Al1 N3 N4 72.9(2) . .
Na1 Al1 N3 N4 2.23(15) . .
N3 Al1 N1 C1 -75.0(3) . .
C23 Al1 N1 C1 55.0(3) . .
C24 Al1 N1 C1 176.8(3) . .
Na1 Al1 N1 C1 -132.6(3) . .
N3 Al1 N1 N2 130.12(17) . .
C23 Al1 N1 N2 -99.85(19) . .
C24 Al1 N1 N2 21.9(2) . .
Na1 Al1 N1 N2 72.49(16) . .
N3 Al1 N1 Na1 57.63(11) . .
C23 Al1 N1 Na1 -172.34(11) . .
C24 Al1 N1 Na1 -50.61(14) . .
O1 Na1 N1 C1 -22.5(2) . .
N4 Na1 N1 C1 104.5(2) . .
N2 Na1 N1 C1 -103.4(2) . .
C24 Na1 N1 C1 -143.0(2) 2_565 .
C22 Na1 N1 C1 73.6(2) . .
Al1 Na1 N1 C1 150.3(2) . .
O1 Na1 N1 N2 80.85(16) . .
N4 Na1 N1 N2 -152.10(15) . .
C24 Na1 N1 N2 -39.6(2) 2_565 .
C22 Na1 N1 N2 176.99(15) . .
Al1 Na1 N1 N2 -106.37(17) . .
O1 Na1 N1 Al1 -172.77(9) . .
N4 Na1 N1 Al1 -45.73(9) . .
N2 Na1 N1 Al1 106.37(17) . .
C24 Na1 N1 Al1 66.79(15) 2_565 .
C22 Na1 N1 Al1 -76.64(14) . .
C12 N3 N4 C14 -1.5(3) . .
Al1 N3 N4 C14 -175.30(18) . .
C12 N3 N4 Na1 170.41(18) . .
Al1 N3 N4 Na1 -3.4(2) . .
O1 Na1 N4 C14 -45.3(3) . .
N2 Na1 N4 C14 -171.9(2) . .
N1 Na1 N4 C14 -157.1(3) . .
C24 Na1 N4 C14 71.9(3) 2_565 .
C22 Na1 N4 C14 -3.8(2) . .
Al1 Na1 N4 C14 171.8(3) . .
O1 Na1 N4 N3 145.24(18) . .
N2 Na1 N4 N3 18.6(2) . .
N1 Na1 N4 N3 33.42(18) . .
C24 Na1 N4 N3 -97.6(2) 2_565 .
C22 Na1 N4 N3 -173.3(2) . .
Al1 Na1 N4 N3 2.29(15) . .
N4 Na1 O1 C25 108.6(3) . .
N2 Na1 O1 C25 -125.5(3) . .
N1 Na1 O1 C25 -158.5(3) . .
C24 Na1 O1 C25 -18.0(4) 2_565 .
C22 Na1 O1 C25 72.4(3) . .
Al1 Na1 O1 C25 -167.1(3) . .
N4 Na1 O1 C28 -61.0(3) . .
N2 Na1 O1 C28 64.9(3) . .
N1 Na1 O1 C28 31.9(3) . .
C24 Na1 O1 C28 172.5(2) 2_565 .
C22 Na1 O1 C28 -97.2(3) . .
Al1 Na1 O1 C28 23.3(3) . .
C1 N1 N2 C3 -0.6(3) . .
Al1 N1 N2 C3 163.19(18) . .
Na1 N1 N2 C3 -108.5(2) . .
C1 N1 N2 Na1 108.0(2) . .
Al1 N1 N2 Na1 -88.27(12) . .
O1 Na1 N2 C3 -8.3(2) . .
N4 Na1 N2 C3 131.06(19) . .
N1 Na1 N2 C3 103.0(2) . .
C24 Na1 N2 C3 -106.2(2) 2_565 .
C22 Na1 N2 C3 95.5(4) . .
Al1 Na1 N2 C3 147.6(2) . .
O1 Na1 N2 N1 -111.29(15) . .
N4 Na1 N2 N1 28.08(16) . .
C24 Na1 N2 N1 150.79(15) 2_565 .
C22 Na1 N2 N1 -7.5(4) . .
Al1 Na1 N2 N1 44.65(12) . .
N3 N4 C14 C13 1.1(3) . .
Na1 N4 C14 C13 -169.4(2) . .
N3 N4 C14 C19 -175.2(2) . .
Na1 N4 C14 C19 14.2(4) . .
N1 N2 C3 C2 0.5(3) . .
Na1 N2 C3 C2 -80.7(2) . .
N1 N2 C3 C8 -177.5(2) . .
Na1 N2 C3 C8 101.4(3) . .
N4 N3 C12 C13 1.3(3) . .
Al1 N3 C12 C13 172.1(2) . .
N4 N3 C12 C15 -175.9(3) . .
Al1 N3 C12 C15 -5.2(5) . .
N2 N1 C1 C2 0.5(3) . .
Al1 N1 C1 C2 -154.1(3) . .
Na1 N1 C1 C2 78.3(2) . .
N2 N1 C1 C4 -176.6(2) . .
Al1 N1 C1 C4 28.8(5) . .
Na1 N1 C1 C4 -98.8(3) . .
N3 C12 C13 C14 -0.6(3) . .
C15 C12 C13 C14 176.5(3) . .
N4 C14 C13 C12 -0.4(3) . .
C19 C14 C13 C12 175.8(3) . .
N4 C14 C19 C22 -18.4(4) . .
C13 C14 C19 C22 165.9(3) . .
N4 C14 C19 C20 -139.4(3) . .
C13 C14 C19 C20 44.9(4) . .
N4 C14 C19 C21 101.7(3) . .
C13 C14 C19 C21 -74.0(4) . .
N3 Al1 C24 Na1 -54.8(14) . 2_565
N1 Al1 C24 Na1 54.8(14) . 2_565
C23 Al1 C24 Na1 173.0(13) . 2_565
Na1 Al1 C24 Na1 16.4(13) . 2_565
N1 C1 C2 C3 -0.2(3) . .
C4 C1 C2 C3 176.8(3) . .
N2 C3 C2 C1 -0.2(3) . .
C8 C3 C2 C1 177.5(3) . .
N3 C12 C15 C17 -64.6(4) . .
C13 C12 C15 C17 118.7(3) . .
N3 C12 C15 C16 176.1(3) . .
C13 C12 C15 C16 -0.5(5) . .
N3 C12 C15 C18 57.2(4) . .
C13 C12 C15 C18 -119.5(3) . .
N2 C3 C8 C10 -51.7(4) . .
C2 C3 C8 C10 130.8(3) . .
N2 C3 C8 C9 67.6(4) . .
C2 C3 C8 C9 -109.9(4) . .
N2 C3 C8 C11 -172.6(3) . .
C2 C3 C8 C11 9.9(4) . .
C14 C19 C22 Na1 13.4(3) . .
C20 C19 C22 Na1 134.7(2) . .
C21 C19 C22 Na1 -106.1(2) . .
O1 Na1 C22 C19 142.2(2) . .
N4 Na1 C22 C19 -6.12(19) . .
N2 Na1 C22 C19 33.9(5) . .
N1 Na1 C22 C19 28.8(3) . .
C24 Na1 C22 C19 -125.2(2) 2_565 .
Al1 Na1 C22 C19 -10.1(2) . .
N1 C1 C4 C7 -171.0(3) . .
C2 C1 C4 C7 12.5(4) . .
N1 C1 C4 C5 -50.7(4) . .
C2 C1 C4 C5 132.7(3) . .
N1 C1 C4 C6 69.9(4) . .
C2 C1 C4 C6 -106.6(4) . .
C25 O1 C28 C27 23.2(4) . .
Na1 O1 C28 C27 -165.7(2) . .
O1 C28 C27 C26 -30.9(4) . .
C25 C26 C27 C28 26.8(4) . .
C28 O1 C25 C26 -6.0(5) . .
Na1 O1 C25 C26 -177.2(3) . .
C27 C26 C25 O1 -13.5(5) . .
C31 C29 C30 C31 -3.5(13) 2_776 .
C31 C29 C30 C32 -175.3(8) 2_776 .
C29 C30 C31 C29 3.3(12) . 2_776
C32 C30 C31 C29 175.5(8) . 2_776
